data_7014997
loop_
_publ_author_name
'Zell, Thomas'
'Schaub, Thomas'
'Radacki, Krzysztof'
'Radius, Udo'

_publ_section_title
;
 Si-H Activation of hydrosilanes leading to hydrido silyl and
 bis(silyl) nickel complexes.
;
_journal_issue 9
_journal_name_full 'Dalton transactions (Cambridge, England : 2003)'
_journal_page_first 1852
_journal_page_last 1854
_journal_paper_doi 10.1039/c0dt01442g
_journal_volume 40
_journal_year 2011
_chemical_formula_sum 'C34 H56 N4 Ni O Si2'
_chemical_formula_weight 651.72
_chemical_name_common (iPr2Im)1(SiHPh2)2Ni(ii)
_chemical_name_systematic
;
(iPr2Im)1(SiHPh2)2Ni(II)
;
_space_group_IT_number 14
_symmetry_cell_setting monoclinic
_symmetry_space_group_name_Hall '-P 2ybc'
_symmetry_space_group_name_H-M 'P 1 21/c 1'
_atom_sites_solution_hydrogens geom
_atom_sites_solution_primary direct
_atom_sites_solution_secondary difmap
_audit_creation_method SHELXL-97
_cell_angle_alpha 90.00
_cell_angle_beta 96.47(3)
_cell_angle_gamma 90.00
_cell_formula_units_Z 4
_cell_length_a 10.608(2)
_cell_length_b 10.799(2)
_cell_length_c 32.098(6)
_cell_measurement_reflns_used 2000
_cell_measurement_temperature 203(2)
_cell_measurement_theta_max 25
_cell_measurement_theta_min 2.5
_cell_volume 3653.6(12)
_computing_cell_refinement 'kuma ccd'
_computing_data_collection 'kuma ccd'
_computing_data_reduction 'kuma ccd'
_computing_molecular_graphics 'SHELXL-97 (Sheldrick, 1997)'
_computing_publication_material 'SHELXL-97 (Sheldrick, 1997)'
_computing_structure_refinement 'SHELXL-97 (Sheldrick, 1997)'
_computing_structure_solution 'SHELXS-97 (Sheldrick, 1990)'
_diffrn_ambient_temperature 203(2)
_diffrn_detector_area_resol_mean 6.67
_diffrn_measured_fraction_theta_full 0.995
_diffrn_measured_fraction_theta_max 0.994
_diffrn_measurement_device_type ' STOE STADI 4 CCD'
_diffrn_measurement_method rotation
_diffrn_radiation_monochromator graphite
_diffrn_radiation_source 'fine-focus sealed tube'
_diffrn_radiation_type MoK\a
_diffrn_radiation_wavelength 0.71073
_diffrn_reflns_av_R_equivalents 0.0716
_diffrn_reflns_av_sigmaI/netI 0.0551
_diffrn_reflns_limit_h_max 13
_diffrn_reflns_limit_h_min -13
_diffrn_reflns_limit_k_max 13
_diffrn_reflns_limit_k_min -13
_diffrn_reflns_limit_l_max 25
_diffrn_reflns_limit_l_min -39
_diffrn_reflns_number 27454
_diffrn_reflns_theta_full 25.00
_diffrn_reflns_theta_max 26.37
_diffrn_reflns_theta_min 3.57
_exptl_absorpt_coefficient_mu 0.627
_exptl_absorpt_correction_type none
_exptl_crystal_colour red
_exptl_crystal_density_diffrn 1.185
_exptl_crystal_density_method 'not measured'
_exptl_crystal_description prism
_exptl_crystal_F_000 1408
_exptl_crystal_size_max 0.40
_exptl_crystal_size_mid 0.40
_exptl_crystal_size_min 0.30
_refine_diff_density_max 0.921
_refine_diff_density_min -0.767
_refine_diff_density_rms 0.142
_refine_ls_extinction_coef 0.0081(12)
_refine_ls_extinction_expression Fc^*^=kFc[1+0.001xFc^2^\l^3^/sin(2\q)]^-1/4^
_refine_ls_extinction_method SHELXL
_refine_ls_goodness_of_fit_ref 1.142
_refine_ls_hydrogen_treatment mixed
_refine_ls_matrix_type full
_refine_ls_number_parameters 371
_refine_ls_number_reflns 7420
_refine_ls_number_restraints 0
_refine_ls_restrained_S_all 1.142
_refine_ls_R_factor_all 0.0731
_refine_ls_R_factor_gt 0.0560
_refine_ls_shift/su_max 0.000
_refine_ls_shift/su_mean 0.000
_refine_ls_structure_factor_coef Fsqd
_refine_ls_weighting_details 'calc w=1/[\s^2^(Fo^2^)+(0.1070P)^2^+0.6852P] where P=(Fo^2^+2Fc^2^)/3'
_refine_ls_weighting_scheme calc
_refine_ls_wR_factor_gt 0.1510
_refine_ls_wR_factor_ref 0.1787
_reflns_number_gt 5973
_reflns_number_total 7420
_reflns_threshold_expression >2sigma(I)
_cod_data_source_file C0DT01442G.TXT
_cod_data_source_block compound2
_cod_original_cell_volume 3653.7(13)
_cod_original_sg_symbol_H-M P21/c
_cod_database_code 7014997

loop_
_symmetry_equiv_pos_as_xyz
'x, y, z'
'-x, y+1/2, -z+1/2'
'-x, -y, -z'
'x, -y-1/2, z-1/2'

loop_
_atom_site_label
_atom_site_type_symbol
_atom_site_fract_x
_atom_site_fract_y
_atom_site_fract_z
_atom_site_U_iso_or_equiv
_atom_site_adp_type
_atom_site_occupancy
_atom_site_symmetry_multiplicity
_atom_site_calc_flag
_atom_site_refinement_flags
_atom_site_disorder_assembly
_atom_site_disorder_group
Ni1 Ni 0.25314(3) 0.90644(3) 0.132660(10) 0.02226(16) Uani 1 1 d . . .
Si1 Si 0.04551(7) 0.93337(8) 0.11765(2) 0.0280(2) Uani 1 1 d . . .
Si2 Si 0.25236(9) 1.10643(8) 0.14907(3) 0.0299(2) Uani 1 1 d . . .
N1 N 0.2713(2) 0.6407(2) 0.10618(8) 0.0303(6) Uani 1 1 d . . .
N2 N 0.2554(2) 0.7685(2) 0.05481(7) 0.0294(6) Uani 1 1 d . . .
N3 N 0.5317(2) 0.8875(3) 0.15854(8) 0.0318(6) Uani 1 1 d . . .
N4 N 0.4205(2) 0.8460(3) 0.20807(8) 0.0305(6) Uani 1 1 d . . .
C1 C 0.2552(3) 0.7641(3) 0.09733(9) 0.0259(6) Uani 1 1 d . . .
C2 C 0.2831(3) 0.5727(3) 0.07060(10) 0.0388(8) Uani 1 1 d . . .
H2A H 0.2961 0.4877 0.0692 0.047 Uiso 1 1 calc R . .
C3 C 0.2722(3) 0.6513(3) 0.03871(10) 0.0381(8) Uani 1 1 d . . .
H3A H 0.2752 0.6315 0.0106 0.046 Uiso 1 1 calc R . .
C4 C 0.2354(3) 0.8812(3) 0.02980(10) 0.0341(7) Uani 1 1 d . . .
H4A H 0.2223 0.9497 0.0489 0.041 Uiso 1 1 calc R . .
C5 C 0.1170(4) 0.8686(4) -0.00085(11) 0.0481(9) Uani 1 1 d . . .
H5A H 0.0459 0.8504 0.0142 0.072 Uiso 1 1 calc R . .
H5B H 0.1281 0.8027 -0.0202 0.072 Uiso 1 1 calc R . .
H5C H 0.1017 0.9448 -0.0160 0.072 Uiso 1 1 calc R . .
C6 C 0.3505(4) 0.9108(4) 0.00808(12) 0.0508(10) Uani 1 1 d . . .
H6A H 0.4232 0.9190 0.0286 0.076 Uiso 1 1 calc R . .
H6B H 0.3368 0.9871 -0.0071 0.076 Uiso 1 1 calc R . .
H6C H 0.3647 0.8453 -0.0111 0.076 Uiso 1 1 calc R . .
C7 C 0.2823(3) 0.5896(3) 0.14853(10) 0.0347(7) Uani 1 1 d . . .
H7A H 0.2616 0.6554 0.1676 0.042 Uiso 1 1 calc R . .
C8 C 0.1888(4) 0.4841(3) 0.15165(12) 0.0465(9) Uani 1 1 d . . .
H8A H 0.1042 0.5132 0.1433 0.070 Uiso 1 1 calc R . .
H8B H 0.1949 0.4550 0.1801 0.070 Uiso 1 1 calc R . .
H8C H 0.2083 0.4177 0.1336 0.070 Uiso 1 1 calc R . .
C9 C 0.4180(4) 0.5489(4) 0.16171(12) 0.0467(9) Uani 1 1 d . . .
H9A H 0.4743 0.6176 0.1595 0.070 Uiso 1 1 calc R . .
H9B H 0.4400 0.4830 0.1438 0.070 Uiso 1 1 calc R . .
H9C H 0.4256 0.5203 0.1902 0.070 Uiso 1 1 calc R . .
C10 C 0.4092(3) 0.8809(3) 0.16738(9) 0.0268(6) Uani 1 1 d . . .
C11 C 0.6155(3) 0.8558(4) 0.19301(10) 0.0389(8) Uani 1 1 d . . .
H11A H 0.7034 0.8527 0.1942 0.047 Uiso 1 1 calc R . .
C12 C 0.5468(3) 0.8308(4) 0.22401(10) 0.0387(8) Uani 1 1 d . . .
H12A H 0.5773 0.8076 0.2512 0.046 Uiso 1 1 calc R . .
C13 C 0.3120(3) 0.8342(3) 0.23222(10) 0.0336(7) Uani 1 1 d . . .
H13A H 0.2351 0.8293 0.2123 0.040 Uiso 1 1 calc R . .
C14 C 0.3013(3) 0.9481(4) 0.25914(11) 0.0427(8) Uani 1 1 d . . .
H14A H 0.2945 1.0205 0.2417 0.064 Uiso 1 1 calc R . .
H14B H 0.3754 0.9547 0.2792 0.064 Uiso 1 1 calc R . .
H14C H 0.2272 0.9414 0.2736 0.064 Uiso 1 1 calc R . .
C15 C 0.3202(4) 0.7168(4) 0.25810(11) 0.0476(9) Uani 1 1 d . . .
H15A H 0.3255 0.6466 0.2400 0.071 Uiso 1 1 calc R . .
H15B H 0.2459 0.7095 0.2725 0.071 Uiso 1 1 calc R . .
H15C H 0.3943 0.7198 0.2782 0.071 Uiso 1 1 calc R . .
C16 C 0.5676(3) 0.9169(3) 0.11721(10) 0.0354(7) Uani 1 1 d . . .
H16A H 0.4929 0.9507 0.1003 0.042 Uiso 1 1 calc R . .
C17 C 0.6071(4) 0.8000(4) 0.09592(12) 0.0500(9) Uani 1 1 d . . .
H17A H 0.5390 0.7410 0.0942 0.075 Uiso 1 1 calc R . .
H17B H 0.6807 0.7653 0.1119 0.075 Uiso 1 1 calc R . .
H17C H 0.6267 0.8196 0.0682 0.075 Uiso 1 1 calc R . .
C18 C 0.6703(3) 1.0151(4) 0.12036(12) 0.0463(9) Uani 1 1 d . . .
H18A H 0.6413 1.0873 0.1339 0.069 Uiso 1 1 calc R . .
H18B H 0.6896 1.0366 0.0928 0.069 Uiso 1 1 calc R . .
H18C H 0.7453 0.9836 0.1365 0.069 Uiso 1 1 calc R . .
C19 C -0.0143(3) 0.8753(3) 0.16730(9) 0.0285(6) Uani 1 1 d . . .
C20 C -0.0261(3) 0.9513(4) 0.20131(10) 0.0382(8) Uani 1 1 d . . .
H20A H -0.0117 1.0358 0.1990 0.046 Uiso 1 1 calc R . .
C21 C -0.0588(4) 0.9044(4) 0.23879(11) 0.0518(11) Uani 1 1 d . . .
H21A H -0.0661 0.9578 0.2611 0.062 Uiso 1 1 calc R . .
C22 C -0.0803(3) 0.7828(5) 0.24332(13) 0.0566(12) Uani 1 1 d . . .
H22A H -0.1016 0.7519 0.2687 0.068 Uiso 1 1 calc R . .
C23 C -0.0704(4) 0.7049(4) 0.21011(16) 0.0600(12) Uani 1 1 d . . .
H23A H -0.0852 0.6206 0.2130 0.072 Uiso 1 1 calc R . .
C24 C -0.0387(3) 0.7504(3) 0.17258(13) 0.0435(8) Uani 1 1 d . . .
H24A H -0.0335 0.6963 0.1503 0.052 Uiso 1 1 calc R . .
C25 C 0.2975(3) 1.1877(3) 0.10052(9) 0.0294(6) Uani 1 1 d . . .
C26 C 0.2163(3) 1.1948(3) 0.06333(10) 0.0363(7) Uani 1 1 d . . .
H26A H 0.1337 1.1655 0.0628 0.044 Uiso 1 1 calc R . .
C27 C 0.2550(4) 1.2442(3) 0.02722(11) 0.0435(8) Uani 1 1 d . . .
H27A H 0.1988 1.2482 0.0029 0.052 Uiso 1 1 calc R . .
C28 C 0.3780(4) 1.2877(3) 0.02734(11) 0.0461(9) Uani 1 1 d . . .
H28A H 0.4047 1.3196 0.0029 0.055 Uiso 1 1 calc R . .
C29 C 0.4602(3) 1.2839(3) 0.06348(12) 0.0439(9) Uani 1 1 d . . .
H29A H 0.5423 1.3143 0.0637 0.053 Uiso 1 1 calc R . .
C30 C 0.4199(3) 1.2341(3) 0.09989(11) 0.0359(7) Uani 1 1 d . . .
H30A H 0.4761 1.2319 0.1243 0.043 Uiso 1 1 calc R . .
O1 O 0.7800(3) 0.3899(3) 0.07045(9) 0.0567(7) Uiso 1 1 d . . .
C34 C 0.8575(4) 0.3161(4) 0.09973(13) 0.0563(10) Uiso 1 1 d . . .
H34A H 0.9458 0.3349 0.0972 0.068 Uiso 1 1 calc R . .
H34B H 0.8437 0.2297 0.0925 0.068 Uiso 1 1 calc R . .
C33 C 0.8345(5) 0.3339(5) 0.14397(16) 0.0754(14) Uiso 1 1 d . . .
H33A H 0.8907 0.2816 0.1617 0.113 Uiso 1 1 calc R . .
H33B H 0.7482 0.3128 0.1471 0.113 Uiso 1 1 calc R . .
H33C H 0.8497 0.4189 0.1518 0.113 Uiso 1 1 calc R . .
C32 C 0.8157(5) 0.5188(5) 0.07093(18) 0.0812(15) Uiso 1 1 d . . .
H32A H 0.8308 0.5467 0.0998 0.097 Uiso 1 1 calc R . .
H32B H 0.7457 0.5668 0.0572 0.097 Uiso 1 1 calc R . .
C31 C 0.9292(6) 0.5423(7) 0.0501(2) 0.0992(19) Uiso 1 1 d . . .
H31A H 0.9485 0.6292 0.0514 0.149 Uiso 1 1 calc R . .
H31B H 0.9142 0.5166 0.0214 0.149 Uiso 1 1 calc R . .
H31C H 0.9993 0.4965 0.0640 0.149 Uiso 1 1 calc R . .
H1A H -0.019(3) 0.854(3) 0.0848(10) 0.031(8) Uiso 1 1 d . . .
H1B H -0.016(3) 1.053(3) 0.1098(9) 0.025(8) Uiso 1 1 d . . .
H2B H 0.356(3) 1.146(3) 0.1806(11) 0.040(9) Uiso 1 1 d . . .
H2C H 0.138(3) 1.179(3) 0.1610(10) 0.034(9) Uiso 1 1 d . . .

loop_
_atom_site_aniso_label
_atom_site_aniso_U_11
_atom_site_aniso_U_22
_atom_site_aniso_U_33
_atom_site_aniso_U_23
_atom_site_aniso_U_13
_atom_site_aniso_U_12
Ni1 0.0208(2) 0.0249(2) 0.0209(2) -0.00294(13) 0.00170(15) 0.00296(13)
Si1 0.0213(4) 0.0389(5) 0.0235(4) -0.0011(3) 0.0018(3) 0.0046(3)
Si2 0.0388(5) 0.0259(5) 0.0252(4) -0.0041(3) 0.0051(3) 0.0011(3)
N1 0.0342(13) 0.0292(14) 0.0273(13) -0.0026(11) 0.0017(10) 0.0071(11)
N2 0.0353(13) 0.0293(14) 0.0233(12) -0.0041(10) 0.0021(10) 0.0065(11)
N3 0.0211(12) 0.0439(16) 0.0297(13) -0.0019(11) 0.0005(10) 0.0049(11)
N4 0.0249(12) 0.0391(15) 0.0271(12) -0.0035(11) 0.0005(10) 0.0032(11)
C1 0.0223(13) 0.0282(15) 0.0265(14) -0.0032(12) 0.0005(11) 0.0043(11)
C2 0.050(2) 0.0301(17) 0.0352(17) -0.0098(14) -0.0005(15) 0.0105(14)
C3 0.050(2) 0.0376(19) 0.0260(15) -0.0106(14) 0.0019(14) 0.0086(15)
C4 0.0433(18) 0.0347(17) 0.0250(15) -0.0012(13) 0.0064(13) 0.0100(14)
C5 0.052(2) 0.057(2) 0.0337(18) 0.0047(17) 0.0004(16) 0.0186(19)
C6 0.054(2) 0.061(3) 0.040(2) 0.0136(17) 0.0165(18) 0.0097(18)
C7 0.0443(19) 0.0290(17) 0.0307(16) 0.0006(13) 0.0035(14) 0.0092(13)
C8 0.056(2) 0.0316(19) 0.053(2) 0.0005(16) 0.0137(18) 0.0041(16)
C9 0.052(2) 0.044(2) 0.0408(19) 0.0028(17) -0.0062(16) 0.0119(18)
C10 0.0244(14) 0.0311(16) 0.0247(14) -0.0047(12) 0.0012(11) 0.0008(11)
C11 0.0229(15) 0.056(2) 0.0357(17) -0.0011(16) -0.0042(13) 0.0065(14)
C12 0.0293(16) 0.055(2) 0.0286(16) -0.0019(15) -0.0100(13) 0.0062(15)
C13 0.0306(15) 0.0425(19) 0.0273(15) -0.0041(13) 0.0013(12) -0.0012(13)
C14 0.0420(19) 0.055(2) 0.0321(17) -0.0095(16) 0.0081(14) 0.0016(17)
C15 0.055(2) 0.049(2) 0.0391(19) 0.0070(17) 0.0097(17) 0.0042(18)
C16 0.0249(15) 0.048(2) 0.0336(17) 0.0019(14) 0.0056(13) 0.0076(13)
C17 0.049(2) 0.059(2) 0.045(2) -0.0083(18) 0.0167(17) 0.0082(18)
C18 0.0290(17) 0.052(2) 0.058(2) 0.0083(18) 0.0047(15) 0.0015(15)
C19 0.0194(13) 0.0359(16) 0.0293(15) 0.0019(13) -0.0008(11) -0.0004(11)
C20 0.0358(17) 0.048(2) 0.0321(16) -0.0021(15) 0.0078(13) -0.0119(15)
C21 0.038(2) 0.092(3) 0.0250(17) -0.0005(18) 0.0018(14) -0.0201(19)
C22 0.0320(18) 0.092(3) 0.046(2) 0.033(2) 0.0025(16) -0.002(2)
C23 0.041(2) 0.046(2) 0.095(3) 0.038(2) 0.014(2) 0.0056(17)
C24 0.0378(18) 0.0313(18) 0.062(2) 0.0062(16) 0.0100(16) 0.0062(14)
C25 0.0337(16) 0.0217(14) 0.0337(16) -0.0037(12) 0.0085(13) 0.0051(12)
C26 0.0387(17) 0.0349(18) 0.0352(16) -0.0004(14) 0.0034(14) 0.0010(14)
C27 0.056(2) 0.039(2) 0.0356(18) 0.0021(15) 0.0059(16) 0.0052(16)
C28 0.065(2) 0.0379(19) 0.0389(19) 0.0034(16) 0.0213(18) 0.0080(17)
C29 0.0422(19) 0.0356(19) 0.058(2) -0.0005(17) 0.0251(17) 0.0029(15)
C30 0.0344(16) 0.0316(17) 0.0424(18) -0.0019(14) 0.0082(14) 0.0073(13)

loop_
_atom_type_symbol
_atom_type_description
_atom_type_scat_dispersion_real
_atom_type_scat_dispersion_imag
_atom_type_scat_source
C C 0.0033 0.0016 'International Tables Vol C Tables 4.2.6.8 and 6.1.1.4'
H H 0.0000 0.0000 'International Tables Vol C Tables 4.2.6.8 and 6.1.1.4'
N N 0.0061 0.0033 'International Tables Vol C Tables 4.2.6.8 and 6.1.1.4'
Si Si 0.0817 0.0704 'International Tables Vol C Tables 4.2.6.8 and 6.1.1.4'
O O 0.0106 0.0060 'International Tables Vol C Tables 4.2.6.8 and 6.1.1.4'
Ni Ni 0.3393 1.1124 'International Tables Vol C Tables 4.2.6.8 and 6.1.1.4'

loop_
_geom_angle_atom_site_label_1
_geom_angle_atom_site_label_2
_geom_angle_atom_site_label_3
_geom_angle
_geom_angle_site_symmetry_1
_geom_angle_site_symmetry_3
_geom_angle_publ_flag
C10 Ni1 C1 99.41(12) . . ?
C10 Ni1 Si1 156.89(9) . . ?
C1 Ni1 Si1 93.08(9) . . ?
C10 Ni1 Si2 91.60(9) . . ?
C1 Ni1 Si2 157.24(9) . . ?
Si1 Ni1 Si2 83.92(4) . . ?
C19 Si1 Ni1 101.11(9) . . ?
C19 Si1 H1A 103.9(12) . . ?
Ni1 Si1 H1A 116.7(13) . . ?
C19 Si1 H1B 104.7(12) . . ?
Ni1 Si1 H1B 124.7(12) . . ?
H1A Si1 H1B 103.3(18) . . ?
C25 Si2 Ni1 104.28(10) . . ?
C25 Si2 H2B 101.1(14) . . ?
Ni1 Si2 H2B 115.0(14) . . ?
C25 Si2 H2C 104.5(12) . . ?
Ni1 Si2 H2C 125.4(13) . . ?
H2B Si2 H2C 103.5(19) . . ?
C1 N1 C2 111.6(3) . . ?
C1 N1 C7 123.8(2) . . ?
C2 N1 C7 124.5(3) . . ?
C1 N2 C3 110.8(3) . . ?
C1 N2 C4 124.2(2) . . ?
C3 N2 C4 124.9(2) . . ?
C10 N3 C11 111.3(3) . . ?
C10 N3 C16 123.7(3) . . ?
C11 N3 C16 124.9(3) . . ?
C10 N4 C12 111.4(3) . . ?
C10 N4 C13 123.2(2) . . ?
C12 N4 C13 125.3(3) . . ?
N2 C1 N1 103.1(2) . . ?
N2 C1 Ni1 124.5(2) . . ?
N1 C1 Ni1 132.0(2) . . ?
C3 C2 N1 106.9(3) . . ?
C3 C2 H2A 126.5 . . ?
N1 C2 H2A 126.5 . . ?
C2 C3 N2 107.5(3) . . ?
C2 C3 H3A 126.2 . . ?
N2 C3 H3A 126.2 . . ?
N2 C4 C6 110.9(3) . . ?
N2 C4 C5 110.0(3) . . ?
C6 C4 C5 112.0(3) . . ?
N2 C4 H4A 107.9 . . ?
C6 C4 H4A 107.9 . . ?
C5 C4 H4A 107.9 . . ?
C4 C5 H5A 109.5 . . ?
C4 C5 H5B 109.5 . . ?
H5A C5 H5B 109.5 . . ?
C4 C5 H5C 109.5 . . ?
H5A C5 H5C 109.5 . . ?
H5B C5 H5C 109.5 . . ?
C4 C6 H6A 109.5 . . ?
C4 C6 H6B 109.5 . . ?
H6A C6 H6B 109.5 . . ?
C4 C6 H6C 109.5 . . ?
H6A C6 H6C 109.5 . . ?
H6B C6 H6C 109.5 . . ?
N1 C7 C9 110.0(3) . . ?
N1 C7 C8 111.1(3) . . ?
C9 C7 C8 111.7(3) . . ?
N1 C7 H7A 107.9 . . ?
C9 C7 H7A 107.9 . . ?
C8 C7 H7A 107.9 . . ?
C7 C8 H8A 109.5 . . ?
C7 C8 H8B 109.5 . . ?
H8A C8 H8B 109.5 . . ?
C7 C8 H8C 109.5 . . ?
H8A C8 H8C 109.5 . . ?
H8B C8 H8C 109.5 . . ?
C7 C9 H9A 109.5 . . ?
C7 C9 H9B 109.5 . . ?
H9A C9 H9B 109.5 . . ?
C7 C9 H9C 109.5 . . ?
H9A C9 H9C 109.5 . . ?
H9B C9 H9C 109.5 . . ?
N4 C10 N3 103.5(2) . . ?
N4 C10 Ni1 125.5(2) . . ?
N3 C10 Ni1 131.0(2) . . ?
C12 C11 N3 107.0(3) . . ?
C12 C11 H11A 126.5 . . ?
N3 C11 H11A 126.5 . . ?
C11 C12 N4 106.8(3) . . ?
C11 C12 H12A 126.6 . . ?
N4 C12 H12A 126.6 . . ?
N4 C13 C15 111.4(3) . . ?
N4 C13 C14 110.2(3) . . ?
C15 C13 C14 111.8(3) . . ?
N4 C13 H13A 107.8 . . ?
C15 C13 H13A 107.8 . . ?
C14 C13 H13A 107.8 . . ?
C13 C14 H14A 109.5 . . ?
C13 C14 H14B 109.5 . . ?
H14A C14 H14B 109.5 . . ?
C13 C14 H14C 109.5 . . ?
H14A C14 H14C 109.5 . . ?
H14B C14 H14C 109.5 . . ?
C13 C15 H15A 109.5 . . ?
C13 C15 H15B 109.5 . . ?
H15A C15 H15B 109.5 . . ?
C13 C15 H15C 109.5 . . ?
H15A C15 H15C 109.5 . . ?
H15B C15 H15C 109.5 . . ?
N3 C16 C18 110.6(3) . . ?
N3 C16 C17 110.0(3) . . ?
C18 C16 C17 112.3(3) . . ?
N3 C16 H16A 107.9 . . ?
C18 C16 H16A 107.9 . . ?
C17 C16 H16A 107.9 . . ?
C16 C17 H17A 109.5 . . ?
C16 C17 H17B 109.5 . . ?
H17A C17 H17B 109.5 . . ?
C16 C17 H17C 109.5 . . ?
H17A C17 H17C 109.5 . . ?
H17B C17 H17C 109.5 . . ?
C16 C18 H18A 109.5 . . ?
C16 C18 H18B 109.5 . . ?
H18A C18 H18B 109.5 . . ?
C16 C18 H18C 109.5 . . ?
H18A C18 H18C 109.5 . . ?
H18B C18 H18C 109.5 . . ?
C20 C19 C24 116.5(3) . . ?
C20 C19 Si1 122.6(2) . . ?
C24 C19 Si1 120.8(3) . . ?
C19 C20 C21 121.5(4) . . ?
C19 C20 H20A 119.2 . . ?
C21 C20 H20A 119.2 . . ?
C22 C21 C20 120.9(4) . . ?
C22 C21 H21A 119.5 . . ?
C20 C21 H21A 119.5 . . ?
C21 C22 C23 119.1(4) . . ?
C21 C22 H22A 120.4 . . ?
C23 C22 H22A 120.4 . . ?
C22 C23 C24 120.6(4) . . ?
C22 C23 H23A 119.7 . . ?
C24 C23 H23A 119.7 . . ?
C23 C24 C19 121.4(4) . . ?
C23 C24 H24A 119.3 . . ?
C19 C24 H24A 119.3 . . ?
C26 C25 C30 117.0(3) . . ?
C26 C25 Si2 122.8(2) . . ?
C30 C25 Si2 120.0(2) . . ?
C27 C26 C25 121.8(3) . . ?
C27 C26 H26A 119.1 . . ?
C25 C26 H26A 119.1 . . ?
C26 C27 C28 119.9(3) . . ?
C26 C27 H27A 120.1 . . ?
C28 C27 H27A 120.1 . . ?
C29 C28 C27 120.0(3) . . ?
C29 C28 H28A 120.0 . . ?
C27 C28 H28A 120.0 . . ?
C28 C29 C30 119.6(3) . . ?
C28 C29 H29A 120.2 . . ?
C30 C29 H29A 120.2 . . ?
C25 C30 C29 121.6(3) . . ?
C25 C30 H30A 119.2 . . ?
C29 C30 H30A 119.2 . . ?
C34 O1 C32 113.7(4) . . ?
O1 C34 C33 114.6(4) . . ?
O1 C34 H34A 108.6 . . ?
C33 C34 H34A 108.6 . . ?
O1 C34 H34B 108.6 . . ?
C33 C34 H34B 108.6 . . ?
H34A C34 H34B 107.6 . . ?
C34 C33 H33A 109.5 . . ?
C34 C33 H33B 109.5 . . ?
H33A C33 H33B 109.5 . . ?
C34 C33 H33C 109.5 . . ?
H33A C33 H33C 109.5 . . ?
H33B C33 H33C 109.5 . . ?
O1 C32 C31 113.0(5) . . ?
O1 C32 H32A 109.0 . . ?
C31 C32 H32A 109.0 . . ?
O1 C32 H32B 109.0 . . ?
C31 C32 H32B 109.0 . . ?
H32A C32 H32B 107.8 . . ?
C32 C31 H31A 109.5 . . ?
C32 C31 H31B 109.5 . . ?
H31A C31 H31B 109.5 . . ?
C32 C31 H31C 109.5 . . ?
H31A C31 H31C 109.5 . . ?
H31B C31 H31C 109.5 . . ?

loop_
_geom_bond_atom_site_label_1
_geom_bond_atom_site_label_2
_geom_bond_distance
_geom_bond_site_symmetry_2
_geom_bond_publ_flag
Ni1 C10 1.909(3) . ?
Ni1 C1 1.911(3) . ?
Ni1 Si1 2.2201(10) . ?
Ni1 Si2 2.2232(10) . ?
Si1 C19 1.887(3) . ?
Si1 H1A 1.47(3) . ?
Si1 H1B 1.46(3) . ?
Si2 C25 1.896(3) . ?
Si2 H2B 1.47(4) . ?
Si2 H2C 1.53(3) . ?
N1 C1 1.370(4) . ?
N1 C2 1.375(4) . ?
N1 C7 1.460(4) . ?
N2 C1 1.366(4) . ?
N2 C3 1.386(4) . ?
N2 C4 1.460(4) . ?
N3 C10 1.362(4) . ?
N3 C11 1.382(4) . ?
N3 C16 1.456(4) . ?
N4 C10 1.352(4) . ?
N4 C12 1.389(4) . ?
N4 C13 1.463(4) . ?
C2 C3 1.325(5) . ?
C2 H2A 0.9300 . ?
C3 H3A 0.9300 . ?
C4 C6 1.506(5) . ?
C4 C5 1.512(5) . ?
C4 H4A 0.9800 . ?
C5 H5A 0.9600 . ?
C5 H5B 0.9600 . ?
C5 H5C 0.9600 . ?
C6 H6A 0.9600 . ?
C6 H6B 0.9600 . ?
C6 H6C 0.9600 . ?
C7 C9 1.519(5) . ?
C7 C8 1.521(5) . ?
C7 H7A 0.9800 . ?
C8 H8A 0.9600 . ?
C8 H8B 0.9600 . ?
C8 H8C 0.9600 . ?
C9 H9A 0.9600 . ?
C9 H9B 0.9600 . ?
C9 H9C 0.9600 . ?
C11 C12 1.326(5) . ?
C11 H11A 0.9300 . ?
C12 H12A 0.9300 . ?
C13 C15 1.512(5) . ?
C13 C14 1.515(5) . ?
C13 H13A 0.9800 . ?
C14 H14A 0.9600 . ?
C14 H14B 0.9600 . ?
C14 H14C 0.9600 . ?
C15 H15A 0.9600 . ?
C15 H15B 0.9600 . ?
C15 H15C 0.9600 . ?
C16 C18 1.516(5) . ?
C16 C17 1.517(5) . ?
C16 H16A 0.9800 . ?
C17 H17A 0.9600 . ?
C17 H17B 0.9600 . ?
C17 H17C 0.9600 . ?
C18 H18A 0.9600 . ?
C18 H18B 0.9600 . ?
C18 H18C 0.9600 . ?
C19 C20 1.383(4) . ?
C19 C24 1.387(5) . ?
C20 C21 1.385(5) . ?
C20 H20A 0.9300 . ?
C21 C22 1.343(6) . ?
C21 H21A 0.9300 . ?
C22 C23 1.371(6) . ?
C22 H22A 0.9300 . ?
C23 C24 1.377(6) . ?
C23 H23A 0.9300 . ?
C24 H24A 0.9300 . ?
C25 C26 1.393(4) . ?
C25 C30 1.394(4) . ?
C26 C27 1.379(5) . ?
C26 H26A 0.9300 . ?
C27 C28 1.386(5) . ?
C27 H27A 0.9300 . ?
C28 C29 1.371(5) . ?
C28 H28A 0.9300 . ?
C29 C30 1.396(5) . ?
C29 H29A 0.9300 . ?
C30 H30A 0.9300 . ?
O1 C34 1.421(5) . ?
O1 C32 1.442(6) . ?
C34 C33 1.480(6) . ?
C34 H34A 0.9700 . ?
C34 H34B 0.9700 . ?
C33 H33A 0.9600 . ?
C33 H33B 0.9600 . ?
C33 H33C 0.9600 . ?
C32 C31 1.463(8) . ?
C32 H32A 0.9700 . ?
C32 H32B 0.9700 . ?
C31 H31A 0.9600 . ?
C31 H31B 0.9600 . ?
C31 H31C 0.9600 . ?
